data_4337918
loop_
_publ_author_name
'Kiernicki, John J.'
'Newell, Brian S.'
'Matson, Ellen M.'
'Anderson, Nickolas H.'
'Fanwick, Phillip E.'
'Shores, Matthew P.'
'Bart, Suzanne C.'

_publ_section_title
;
 Multielectron C-O Bond Activation Mediated by a Family of Reduced Uranium
 Complexes.
;
_journal_issue 7
_journal_name_full 'Inorganic chemistry'
_journal_page_first 3730
_journal_paper_doi 10.1021/ic500012x
_journal_volume 53
_journal_year 2014
_chemical_formula_moiety
;
;
_chemical_formula_sum 'C58.5 H68.5 I N3 O2 U'
_chemical_formula_weight 1210.59
_chemical_name_systematic
;
 ?
;
_space_group_crystal_system triclinic
_space_group_IT_number 2
_space_group_name_Hall '-P 1'
_space_group_name_H-M_alt 'P -1'
_symmetry_space_group_name_Hall '-P 1'
_symmetry_space_group_name_H-M 'P -1'
_atom_sites_solution_hydrogens mixed
_atom_sites_solution_primary iterative
_atom_sites_solution_secondary difmap
_audit_creation_method SHELXL-2013
_cell_angle_alpha 72.608(2)
_cell_angle_beta 73.288(2)
_cell_angle_gamma 65.8220(10)
_cell_formula_units_Z 2
_cell_length_a 12.8518(3)
_cell_length_b 15.4726(5)
_cell_length_c 15.6750(6)
_cell_measurement_reflns_used 36605
_cell_measurement_temperature 200(2)
_cell_measurement_theta_max 30.493
_cell_measurement_theta_min 1.803
_cell_volume 2664.29(15)
_computing_cell_refinement 'HKL2000 (Otwinowski & Minor, 1997)'
_computing_data_collection 'Crystal Clear(Rigaku 2001)'
_computing_data_reduction 'HKL2000 (Otwinowski & Minor, 1997)'
_computing_publication_material 'local programs'
_computing_structure_refinement 'SHELXL-2013 (Sheldrick, 2013)'
_computing_structure_solution 'SHELXT (Sheldrick)'
_diffrn_ambient_temperature 200(2)
_diffrn_measured_fraction_theta_full 0.999
_diffrn_measured_fraction_theta_max 0.987
_diffrn_measurement_details
;
Data were collected on a Rigaku Rapid which has a quarter 
chi circle and a 200 degree curved image plate at a fixed 
distance of 127.4mm.  Strategy was optimized using the 
CrystalClear software.  The completeness is the best 
that can be obtained with this geometry. The missing data are not 
cusp data but mostly high angle data.
Also the use of HKL2000/SCALEPACK lowers the number 
of observed data as inconsistent equivalents are removed 
from the data set and not included in the collected total.
;
_diffrn_measurement_device_type 'Rigaku Rapid II'
_diffrn_measurement_method \w
_diffrn_radiation_type MoK\a
_diffrn_radiation_wavelength 0.71073
_diffrn_reflns_av_R_equivalents 0.044
_diffrn_reflns_av_unetI/netI 0.0606
_diffrn_reflns_Laue_measured_fraction_max 0.987
_diffrn_reflns_limit_h_max 18
_diffrn_reflns_limit_h_min 0
_diffrn_reflns_limit_k_max 22
_diffrn_reflns_limit_k_min -19
_diffrn_reflns_limit_l_max 22
_diffrn_reflns_limit_l_min -20
_diffrn_reflns_number 36605
_diffrn_reflns_point_group_measured_fraction_full 0.999
_diffrn_reflns_point_group_measured_fraction_max 0.987
_diffrn_reflns_theta_full 25.242
_diffrn_reflns_theta_max 30.493
_diffrn_reflns_theta_min 1.803
_diffrn_source 'microfocus source'
_exptl_absorpt_coefficient_mu 3.668
_exptl_absorpt_correction_T_max 0.172
_exptl_absorpt_correction_T_min 0.163
_exptl_absorpt_correction_type multi-scan
_exptl_absorpt_process_details 'SCALEPACK (Otwinowski & Minor, 1997)'
_exptl_crystal_colour brown
_exptl_crystal_density_diffrn 1.509
_exptl_crystal_description chunk
_exptl_crystal_F_000 1203
_exptl_crystal_size_max 0.720
_exptl_crystal_size_mid 0.600
_exptl_crystal_size_min 0.480
_refine_diff_density_max 6.928
_refine_diff_density_min -1.901
_refine_diff_density_rms 0.178
_refine_ls_extinction_method none
_refine_ls_goodness_of_fit_ref 1.054
_refine_ls_hydrogen_treatment mixed
_refine_ls_matrix_type full
_refine_ls_number_parameters 577
_refine_ls_number_reflns 16047
_refine_ls_number_restraints 1
_refine_ls_restrained_S_all 1.054
_refine_ls_R_factor_all 0.0793
_refine_ls_R_factor_gt 0.0549
_refine_ls_shift/su_max 0.094
_refine_ls_shift/su_mean 0.005
_refine_ls_structure_factor_coef Fsqd
_refine_ls_weighting_details 'w=1/[\s^2^(Fo^2^)+(0.0814P)^2^+4.8223P] where P=(Fo^2^+2Fc^2^)/3'
_refine_ls_weighting_scheme calc
_refine_ls_wR_factor_gt 0.1363
_refine_ls_wR_factor_ref 0.1483
_reflns_Friedel_coverage 0.000
_reflns_number_gt 12308
_reflns_number_total 16047
_reflns_threshold_expression 'I > 2\s(I)'
_cod_data_source_file ic500012x_si_001.cif
_cod_data_source_block JK4201
_cod_depositor_comments 'Adding full bibliography for 4337916--4337924.cif.'
_cod_original_formula_sum 'C58.50 H68.50 I N3 O2 U'
_cod_database_code 4337918
_shelx_space_group_comment
;
The symmetry employed for this shelxl refinement is uniquely defined
by the following loop, which should always be used as a source of
symmetry information in preference to the above space-group names.
They are only intended as comments.
;
_shelx_estimated_absorpt_t_min 0.178
_shelx_estimated_absorpt_t_max 0.272
_shelxl_version_number 2013-3

loop_
_space_group_symop_operation_xyz
'x, y, z'
'-x, -y, -z'

loop_
_atom_site_label
_atom_site_type_symbol
_atom_site_fract_x
_atom_site_fract_y
_atom_site_fract_z
_atom_site_U_iso_or_equiv
_atom_site_adp_type
_atom_site_occupancy
_atom_site_site_symmetry_order
_atom_site_calc_flag
_atom_site_refinement_flags_posn
_atom_site_refinement_flags_adp
_atom_site_refinement_flags_occupancy
U1 U 0.04667(2) 0.18571(2) 0.19079(2) 0.02683(7) Uani 1 1 d . . .
I1 I -0.04199(4) 0.25825(3) 0.00970(3) 0.04262(10) Uani 1 1 d . . .
O1 O 0.1506(3) 0.0895(3) 0.2893(2) 0.0325(8) Uani 1 1 d . . .
O2 O 0.4230(4) -0.1004(4) 0.3267(3) 0.0529(12) Uani 1 1 d . . .
N1 N -0.0801(4) 0.0673(3) 0.2237(3) 0.0333(10) Uani 1 1 d . . .
N2 N 0.1437(4) 0.0199(3) 0.1511(3) 0.0295(9) Uani 1 1 d . . .
N3 N 0.2368(4) 0.1556(3) 0.1188(3) 0.0279(9) Uani 1 1 d . . .
C1 C -0.1008(6) -0.0636(5) 0.1781(5) 0.0502(16) Uani 1 1 d . . .
H1A H -0.0692 -0.1292 0.2137 0.075 Uiso 1 1 calc R U .
H1B H -0.0913 -0.0666 0.1146 0.075 Uiso 1 1 calc R U .
H1C H -0.1835 -0.0346 0.2031 0.075 Uiso 1 1 calc R U .
C2 C -0.0374(5) -0.0034(4) 0.1824(4) 0.0353(12) Uani 1 1 d . . .
C3 C 0.0894(5) -0.0343(4) 0.1427(4) 0.0368(12) Uani 1 1 d . . .
C4 C 0.1509(6) -0.1176(5) 0.1074(4) 0.0458(15) Uani 1 1 d . . .
H4 H 0.1113 -0.1512 0.0950 0.055 Uiso 1 1 calc R U .
C5 C 0.2700(6) -0.1500(5) 0.0908(4) 0.0449(15) Uani 1 1 d . . .
H5 H 0.3137 -0.2074 0.0676 0.054 Uiso 1 1 calc R U .
C6 C 0.3264(6) -0.0996(4) 0.1076(4) 0.0400(13) Uani 1 1 d . . .
H6 H 0.4087 -0.1236 0.0995 0.048 Uiso 1 1 calc R U .
C7 C 0.2600(5) -0.0124(4) 0.1368(4) 0.0330(11) Uani 1 1 d . . .
C8 C 0.3046(4) 0.0537(4) 0.1580(4) 0.0298(10) Uani 1 1 d . . .
C9 C 0.4371(5) 0.0256(5) 0.1273(4) 0.0399(13) Uani 1 1 d . . .
H9A H 0.4578 0.0300 0.0613 0.060 Uiso 1 1 calc R U .
H9B H 0.4755 -0.0409 0.1582 0.060 Uiso 1 1 calc R U .
H9C H 0.4624 0.0699 0.1428 0.060 Uiso 1 1 calc R U .
C10 C 0.2712(5) 0.0448(4) 0.2643(4) 0.0313(11) Uani 1 1 d . . .
H10 H 0.306(6) 0.075(5) 0.277(5) 0.042(18) Uiso 1 1 d . . .
C11 C 0.3093(5) -0.0574(5) 0.3171(4) 0.0378(12) Uani 1 1 d . . .
C12 C 0.2561(6) -0.1226(5) 0.3563(5) 0.0503(16) Uani 1 1 d . . .
H12 H 0.1769 -0.1117 0.3594 0.060 Uiso 1 1 calc R U .
C13 C 0.3395(7) -0.2099(5) 0.3919(5) 0.0577(19) Uani 1 1 d . . .
H13 H 0.3269 -0.2685 0.4242 0.069 Uiso 1 1 calc R U .
C14 C 0.4382(7) -0.1945(6) 0.3716(5) 0.061(2) Uani 1 1 d . . .
H14 H 0.5099 -0.2418 0.3860 0.073 Uiso 1 1 calc R U .
C15 C 0.2960(4) 0.2036(4) 0.0400(4) 0.0291(10) Uani 1 1 d . . .
C16 C 0.3058(5) 0.1929(4) -0.0483(4) 0.0348(12) Uani 1 1 d . . .
C17 C 0.3604(5) 0.2458(4) -0.1225(4) 0.0391(13) Uani 1 1 d . . .
H17 H 0.3652 0.2390 -0.1819 0.047 Uiso 1 1 calc R U .
C18 C 0.4082(6) 0.3078(4) -0.1138(4) 0.0419(14) Uani 1 1 d . . .
C19 C 0.4023(5) 0.3135(4) -0.0257(5) 0.0395(13) Uani 1 1 d . . .
H19 H 0.4368 0.3536 -0.0175 0.047 Uiso 1 1 calc R U .
C20 C 0.3491(5) 0.2641(4) 0.0498(4) 0.0355(12) Uani 1 1 d . . .
C21 C -0.1949(5) 0.0856(4) 0.2782(4) 0.0350(12) Uani 1 1 d . . .
C22 C -0.2960(5) 0.1307(5) 0.2408(4) 0.0405(13) Uani 1 1 d . . .
C23 C -0.4030(6) 0.1455(6) 0.3006(5) 0.0503(16) Uani 1 1 d . . .
H23 H -0.4722 0.1774 0.2762 0.060 Uiso 1 1 calc R U .
C24 C -0.4117(6) 0.1151(6) 0.3944(5) 0.0509(16) Uani 1 1 d . . .
C25 C -0.3124(6) 0.0705(5) 0.4295(4) 0.0431(14) Uani 1 1 d . . .
H25 H -0.3182 0.0504 0.4937 0.052 Uiso 1 1 calc R U .
C26 C -0.2024(5) 0.0534(5) 0.3738(4) 0.0396(13) Uani 1 1 d . . .
C27 C 0.0226(5) 0.3094(4) 0.2938(4) 0.0367(12) Uani 1 1 d . . .
C28 C 0.0088(6) 0.3716(4) 0.2091(4) 0.0382(13) Uani 1 1 d . . .
C29 C -0.0976(5) 0.3831(4) 0.1920(4) 0.0380(12) Uani 1 1 d . . .
C30 C -0.1507(5) 0.3271(4) 0.2660(4) 0.0371(12) Uani 1 1 d . . .
C31 C -0.0748(6) 0.2799(4) 0.3291(4) 0.0381(13) Uani 1 1 d . . .
C16A C 0.2654(6) 0.1223(5) -0.0655(4) 0.0426(14) Uani 1 1 d . . .
H16A H 0.2487 0.1435 -0.1271 0.064 Uiso 1 1 calc R U .
H16B H 0.1949 0.1194 -0.0211 0.064 Uiso 1 1 calc R U .
H16C H 0.3263 0.0580 -0.0594 0.064 Uiso 1 1 calc R U .
C18A C 0.4671(7) 0.3624(5) -0.1962(5) 0.060(2) Uani 1 1 d . . .
H18A H 0.4937 0.4034 -0.1769 0.090 Uiso 1 1 calc R U .
H18B H 0.4122 0.4030 -0.2370 0.090 Uiso 1 1 calc R U .
H18C H 0.5339 0.3164 -0.2281 0.090 Uiso 1 1 calc R U .
C20A C 0.3549(6) 0.2692(5) 0.1425(5) 0.0473(15) Uani 1 1 d . . .
H20A H 0.4262 0.2190 0.1610 0.071 Uiso 1 1 calc R U .
H20B H 0.2873 0.2588 0.1866 0.071 Uiso 1 1 calc R U .
H20C H 0.3551 0.3331 0.1405 0.071 Uiso 1 1 calc R U .
C22A C -0.2929(7) 0.1606(6) 0.1394(5) 0.0561(19) Uani 1 1 d . . .
H22A H -0.2786 0.1041 0.1156 0.084 Uiso 1 1 calc R U .
H22B H -0.2306 0.1867 0.1095 0.084 Uiso 1 1 calc R U .
H22C H -0.3676 0.2102 0.1274 0.084 Uiso 1 1 calc R U .
C24A C -0.5299(7) 0.1329(8) 0.4556(6) 0.073(2) Uani 1 1 d . . .
H24A H -0.5208 0.0998 0.5184 0.109 Uiso 1 1 calc R U .
H24B H -0.5756 0.1080 0.4354 0.109 Uiso 1 1 calc R U .
H24C H -0.5701 0.2026 0.4529 0.109 Uiso 1 1 calc R U .
C26A C -0.0933(6) -0.0018(5) 0.4111(4) 0.0441(14) Uani 1 1 d . . .
H26A H -0.1119 -0.0112 0.4777 0.066 Uiso 1 1 calc R U .
H26B H -0.0403 0.0345 0.3865 0.066 Uiso 1 1 calc R U .
H26C H -0.0560 -0.0650 0.3938 0.066 Uiso 1 1 calc R U .
C27A C 0.1156(6) 0.2841(6) 0.3464(5) 0.0535(18) Uani 1 1 d . . .
H27A H 0.1543 0.2136 0.3605 0.080 Uiso 1 1 calc R U .
H27B H 0.0807 0.3080 0.4031 0.080 Uiso 1 1 calc R U .
H27C H 0.1727 0.3142 0.3098 0.080 Uiso 1 1 calc R U .
C28A C 0.0817(6) 0.4319(5) 0.1513(5) 0.0508(17) Uani 1 1 d . . .
H28A H 0.1310 0.4030 0.0991 0.076 Uiso 1 1 calc R U .
H28B H 0.1306 0.4340 0.1879 0.076 Uiso 1 1 calc R U .
H28C H 0.0306 0.4979 0.1296 0.076 Uiso 1 1 calc R U .
C29A C -0.1543(7) 0.4572(5) 0.1158(5) 0.0572(19) Uani 1 1 d . . .
H29A H -0.1644 0.5220 0.1205 0.086 Uiso 1 1 calc R U .
H29B H -0.2303 0.4539 0.1202 0.086 Uiso 1 1 calc R U .
H29C H -0.1051 0.4437 0.0572 0.086 Uiso 1 1 calc R U .
C30A C -0.2712(6) 0.3283(5) 0.2779(6) 0.059(2) Uani 1 1 d . . .
H30A H -0.2838 0.2763 0.3288 0.088 Uiso 1 1 calc R U .
H30B H -0.2808 0.3185 0.2220 0.088 Uiso 1 1 calc R U .
H30C H -0.3279 0.3908 0.2905 0.088 Uiso 1 1 calc R U .
C31A C -0.1014(8) 0.2234(5) 0.4238(5) 0.0542(18) Uani 1 1 d . . .
H31A H -0.1518 0.1897 0.4247 0.081 Uiso 1 1 calc R U .
H31B H -0.1407 0.2678 0.4660 0.081 Uiso 1 1 calc R U .
H31C H -0.0288 0.1759 0.4423 0.081 Uiso 1 1 calc R U .
C911 C 0.3272(15) 0.4295(10) 0.4304(8) 0.143(7) Uiso 0.882(13) 1 d G . P
C912 C 0.4083(10) 0.4260(10) 0.4751(11) 0.153(8) Uiso 0.882(13) 1 d G . P
H912 H 0.4888 0.4021 0.4499 0.184 Uiso 0.882(13) 1 calc R U P
C913 C 0.3716(14) 0.4576(11) 0.5566(11) 0.206(12) Uiso 0.882(13) 1 d G . P
H913 H 0.4270 0.4552 0.5872 0.247 Uiso 0.882(13) 1 calc R U P
C914 C 0.2538(16) 0.4925(11) 0.5935(9) 0.158(8) Uiso 0.882(13) 1 d G . P
H914 H 0.2287 0.5141 0.6493 0.190 Uiso 0.882(13) 1 calc R U P
C915 C 0.1727(11) 0.4960(11) 0.5489(12) 0.215(12) Uiso 0.882(13) 1 d G . P
H915 H 0.0921 0.5199 0.5741 0.258 Uiso 0.882(13) 1 calc R U P
C916 C 0.2093(13) 0.4644(11) 0.4673(11) 0.171(9) Uiso 0.882(13) 1 d G . P
H916 H 0.1539 0.4668 0.4368 0.206 Uiso 0.882(13) 1 calc R U P
C917 C 0.369(3) 0.401(3) 0.349(3) 0.32(2) Uiso 0.882(13) 1 d . . P
H91A H 0.4499 0.3576 0.3468 0.475 Uiso 0.882(13) 1 calc R U P
H91B H 0.3639 0.4582 0.2998 0.475 Uiso 0.882(13) 1 calc R U P
H91C H 0.3223 0.3673 0.3431 0.475 Uiso 0.882(13) 1 calc R U P
C921 C 0.048(2) 0.7032(13) 0.3231(14) 0.153(8) Uani 1 1 d D . .
C922 C -0.056(3) 0.7490(10) 0.3847(8) 0.209(15) Uani 1 1 d . . .
H922 H -0.0317 0.7632 0.4291 0.250 Uiso 1 1 calc R U .
C923 C -0.179(5) 0.781(5) 0.405(3) 0.55(6) Uani 1 1 d . . .
H923 H -0.2403 0.8164 0.4463 0.659 Uiso 1 1 calc R U .
C924 C -0.170(3) 0.7370(14) 0.3368(13) 0.191(12) Uani 1 1 d . . .
H924 H -0.2466 0.7442 0.3357 0.230 Uiso 1 1 calc R U .
C925 C -0.093(2) 0.6845(12) 0.2660(12) 0.139(7) Uani 1 1 d . . .
H925 H -0.1226 0.6651 0.2285 0.166 Uiso 1 1 calc R U .
C926 C 0.0247(19) 0.6640(8) 0.2558(9) 0.121(6) Uani 1 1 d . . .
H926 H 0.0832 0.6299 0.2123 0.145 Uiso 1 1 calc R U .
C927 C 0.172(2) 0.6832(16) 0.3151(19) 0.270(17) Uani 1 1 d D . .
H92A H 0.1874 0.7439 0.2914 0.404 Uiso 1 1 calc R U .
H92B H 0.2183 0.6388 0.2735 0.404 Uiso 1 1 calc R U .
H92C H 0.1935 0.6535 0.3752 0.404 Uiso 1 1 calc R U .
C931 C 0.5961(15) 0.4785(11) -0.0728(16) 0.130(6) Uani 1 1 d . . .
C932 C 0.5980(17) 0.4329(9) 0.0242(18) 0.141(8) Uani 1 1 d . . .
H932 H 0.6700 0.3860 0.0383 0.169 Uiso 1 1 calc R U .
C933 C 0.4901(18) 0.5496(11) -0.0940(17) 0.144(8) Uani 1 1 d . . .
H933 H 0.4821 0.5832 -0.1547 0.172 Uiso 1 1 calc R U .
C937 C 0.678(2) 0.4540(18) -0.128(3) 0.121(12) Uani 0.5 1 d . . P
H93A H 0.7045 0.3836 -0.1214 0.182 Uiso 0.5 1 calc R U P
H93B H 0.7391 0.4719 -0.1214 0.182 Uiso 0.5 1 calc R U P
H93C H 0.6578 0.4859 -0.1886 0.182 Uiso 0.5 1 calc R U P

loop_
_atom_site_aniso_label
_atom_site_aniso_U_11
_atom_site_aniso_U_22
_atom_site_aniso_U_33
_atom_site_aniso_U_23
_atom_site_aniso_U_13
_atom_site_aniso_U_12
U1 0.02473(10) 0.03195(11) 0.02502(10) -0.00640(7) -0.00722(6) -0.00921(7)
I1 0.0424(2) 0.0507(2) 0.03280(19) -0.00755(17) -0.01553(16) -0.00967(17)
O1 0.0268(18) 0.040(2) 0.0280(18) -0.0105(16) -0.0068(14) -0.0060(15)
O2 0.037(2) 0.053(3) 0.055(3) 0.004(2) -0.021(2) -0.005(2)
N1 0.029(2) 0.041(3) 0.033(2) -0.004(2) -0.0100(18) -0.015(2)
N2 0.030(2) 0.031(2) 0.028(2) -0.0085(18) -0.0051(17) -0.0096(18)
N3 0.024(2) 0.033(2) 0.026(2) -0.0026(18) -0.0049(16) -0.0119(17)
C1 0.049(4) 0.058(4) 0.060(4) -0.016(3) -0.010(3) -0.032(3)
C2 0.036(3) 0.045(3) 0.033(3) -0.005(2) -0.011(2) -0.021(2)
C3 0.042(3) 0.044(3) 0.033(3) -0.009(2) -0.010(2) -0.021(3)
C4 0.061(4) 0.048(3) 0.039(3) -0.017(3) -0.011(3) -0.023(3)
C5 0.050(4) 0.039(3) 0.044(3) -0.019(3) -0.004(3) -0.011(3)
C6 0.038(3) 0.040(3) 0.034(3) -0.008(2) -0.002(2) -0.008(2)
C7 0.033(3) 0.035(3) 0.027(3) -0.004(2) -0.007(2) -0.008(2)
C8 0.023(2) 0.035(3) 0.030(3) -0.005(2) -0.0081(19) -0.008(2)
C9 0.025(3) 0.049(3) 0.044(3) -0.009(3) -0.006(2) -0.012(2)
C10 0.026(2) 0.040(3) 0.030(3) -0.012(2) -0.008(2) -0.008(2)
C11 0.033(3) 0.048(3) 0.029(3) -0.008(2) -0.010(2) -0.008(2)
C12 0.041(3) 0.052(4) 0.046(4) 0.003(3) -0.010(3) -0.012(3)
C13 0.063(5) 0.046(4) 0.044(4) 0.004(3) -0.009(3) -0.010(3)
C14 0.053(4) 0.055(4) 0.050(4) -0.001(3) -0.019(3) 0.002(3)
C15 0.021(2) 0.033(3) 0.033(3) -0.006(2) -0.0034(19) -0.011(2)
C16 0.026(3) 0.039(3) 0.035(3) -0.006(2) -0.008(2) -0.008(2)
C17 0.037(3) 0.041(3) 0.034(3) -0.007(2) -0.002(2) -0.012(2)
C18 0.041(3) 0.034(3) 0.042(3) -0.005(3) -0.001(3) -0.011(2)
C19 0.032(3) 0.035(3) 0.054(4) -0.011(3) -0.007(3) -0.015(2)
C20 0.030(3) 0.039(3) 0.042(3) -0.012(2) -0.007(2) -0.014(2)
C21 0.031(3) 0.045(3) 0.034(3) -0.005(2) -0.008(2) -0.019(2)
C22 0.032(3) 0.053(4) 0.041(3) 0.000(3) -0.014(2) -0.022(3)
C23 0.036(3) 0.063(4) 0.053(4) -0.004(3) -0.017(3) -0.020(3)
C24 0.040(3) 0.064(4) 0.046(4) -0.008(3) 0.001(3) -0.025(3)
C25 0.044(3) 0.054(4) 0.033(3) -0.005(3) -0.003(3) -0.024(3)
C26 0.041(3) 0.045(3) 0.036(3) -0.001(3) -0.014(2) -0.019(3)
C27 0.039(3) 0.041(3) 0.034(3) -0.016(2) -0.007(2) -0.012(2)
C28 0.044(3) 0.033(3) 0.036(3) -0.011(2) -0.003(2) -0.013(2)
C29 0.040(3) 0.033(3) 0.036(3) -0.007(2) -0.012(2) -0.006(2)
C30 0.034(3) 0.038(3) 0.040(3) -0.015(3) -0.008(2) -0.009(2)
C31 0.045(3) 0.038(3) 0.032(3) -0.013(2) -0.003(2) -0.015(3)
C16A 0.041(3) 0.062(4) 0.031(3) -0.012(3) -0.008(2) -0.023(3)
C18A 0.072(5) 0.048(4) 0.055(4) -0.005(3) 0.008(4) -0.034(4)
C20A 0.048(4) 0.060(4) 0.052(4) -0.020(3) -0.013(3) -0.028(3)
C22A 0.047(4) 0.080(5) 0.042(4) 0.001(4) -0.023(3) -0.023(4)
C24A 0.041(4) 0.102(7) 0.069(5) -0.019(5) 0.001(4) -0.026(4)
C26A 0.041(3) 0.048(3) 0.038(3) 0.004(3) -0.017(3) -0.013(3)
C27A 0.046(4) 0.071(5) 0.060(4) -0.034(4) -0.014(3) -0.019(3)
C28A 0.054(4) 0.030(3) 0.065(5) -0.006(3) -0.003(3) -0.020(3)
C29A 0.066(5) 0.040(3) 0.055(4) -0.004(3) -0.026(4) -0.002(3)
C30A 0.039(4) 0.047(4) 0.088(6) -0.021(4) -0.008(4) -0.010(3)
C31A 0.077(5) 0.054(4) 0.036(3) -0.008(3) -0.009(3) -0.030(4)
C921 0.196(19) 0.114(12) 0.156(16) 0.079(12) -0.105(15) -0.088(13)
C922 0.52(4) 0.080(8) 0.031(5) -0.005(5) -0.043(12) -0.127(17)
C923 0.33(6) 0.66(11) 0.30(6) 0.15(6) 0.07(5) -0.09(7)
C924 0.32(3) 0.103(12) 0.104(13) 0.007(10) 0.028(17) -0.094(16)
C925 0.22(2) 0.116(11) 0.130(13) -0.011(10) -0.073(14) -0.094(14)
C926 0.24(2) 0.072(7) 0.088(8) 0.006(6) -0.088(11) -0.075(10)
C927 0.26(3) 0.16(2) 0.31(4) 0.12(2) -0.06(3) -0.11(2)
C931 0.116(12) 0.076(8) 0.24(2) -0.061(11) -0.062(14) -0.033(9)
C932 0.145(15) 0.054(6) 0.27(3) -0.004(11) -0.153(17) -0.026(9)
C933 0.147(15) 0.070(8) 0.26(3) -0.036(11) -0.118(17) -0.032(10)
C937 0.062(14) 0.075(15) 0.23(4) -0.029(19) -0.025(18) -0.034(12)

loop_
_atom_type_symbol
_atom_type_description
_atom_type_scat_dispersion_real
_atom_type_scat_dispersion_imag
_atom_type_scat_source
C C 0.0033 0.0016 'International Tables Vol C Tables 4.2.6.8 and 6.1.1.4'
H H 0.0000 0.0000 'International Tables Vol C Tables 4.2.6.8 and 6.1.1.4'
N N 0.0061 0.0033 'International Tables Vol C Tables 4.2.6.8 and 6.1.1.4'
O O 0.0106 0.0060 'International Tables Vol C Tables 4.2.6.8 and 6.1.1.4'
I I -0.4742 1.8119 'International Tables Vol C Tables 4.2.6.8 and 6.1.1.4'
U U -9.6767 9.6646 'International Tables Vol C Tables 4.2.6.8 and 6.1.1.4'

loop_
_geom_angle_atom_site_label_1
_geom_angle_atom_site_label_2
_geom_angle_atom_site_label_3
_geom_angle
_geom_angle_site_symmetry_1
O1 U1 N3 73.29(15) .
O1 U1 N2 70.93(14) .
N3 U1 N2 67.20(15) .
O1 U1 C31 83.17(17) .
N3 U1 C31 129.44(17) .
N2 U1 C31 143.69(16) .
O1 U1 C27 78.98(16) .
N3 U1 C27 100.41(17) .
N2 U1 C27 149.60(17) .
C31 U1 C27 30.15(18) .
O1 U1 N1 92.51(14) .
N3 U1 N1 126.70(15) .
N2 U1 N1 59.66(14) .
C31 U1 N1 97.80(16) .
C27 U1 N1 127.54(16) .
O1 U1 C28 104.77(17) .
N3 U1 C28 94.75(17) .
N2 U1 C28 161.95(17) .
C31 U1 C28 48.82(17) .
C27 U1 C28 29.24(18) .
N1 U1 C28 138.34(16) .
O1 U1 C30 112.23(16) .
N3 U1 C30 142.74(17) .
N2 U1 C30 150.06(16) .
C31 U1 C30 29.67(18) .
C27 U1 C30 48.70(18) .
N1 U1 C30 90.44(16) .
C28 U1 C30 48.00(18) .
O1 U1 C29 126.26(16) .
N3 U1 C29 117.11(17) .
N2 U1 C29 162.64(16) .
C31 U1 C29 48.21(18) .
C27 U1 C29 47.76(18) .
N1 U1 C29 112.60(16) .
C28 U1 C29 28.58(18) .
C30 U1 C29 28.84(18) .
O1 U1 I1 157.24(10) .
N3 U1 I1 93.02(11) .
N2 U1 I1 87.13(10) .
C31 U1 I1 119.23(14) .
C27 U1 I1 122.14(13) .
N1 U1 I1 81.06(10) .
C28 U1 I1 94.22(13) .
C30 U1 I1 89.75(13) .
C29 U1 I1 76.01(12) .
C10 O1 U1 121.4(3) .
C11 O2 C14 106.6(6) .
C2 N1 C21 118.2(5) .
C2 N1 U1 118.0(4) .
C21 N1 U1 123.6(4) .
C7 N2 C3 120.0(5) .
C7 N2 U1 114.0(3) .
C3 N2 U1 126.0(4) .
C15 N3 C8 116.5(4) .
C15 N3 U1 135.0(3) .
C8 N3 U1 107.4(3) .
C2 C1 H1A 109.5 .
C2 C1 H1B 109.5 .
H1A C1 H1B 109.5 .
C2 C1 H1C 109.5 .
H1A C1 H1C 109.5 .
H1B C1 H1C 109.5 .
N1 C2 C1 125.7(6) .
N1 C2 C3 117.3(5) .
C1 C2 C3 116.8(5) .
N2 C3 C4 121.3(6) .
N2 C3 C2 114.7(5) .
C4 C3 C2 123.8(5) .
C5 C4 C3 118.5(6) .
C5 C4 H4 120.7 .
C3 C4 H4 120.7 .
C4 C5 C6 120.2(6) .
C4 C5 H5 119.9 .
C6 C5 H5 119.9 .
C5 C6 C7 118.7(6) .
C5 C6 H6 120.7 .
C7 C6 H6 120.7 .
N2 C7 C6 120.7(5) .
N2 C7 C8 112.3(5) .
C6 C7 C8 127.0(5) .
N3 C8 C7 108.1(4) .
N3 C8 C9 114.3(4) .
C7 C8 C9 112.2(5) .
N3 C8 C10 105.4(4) .
C7 C8 C10 106.8(4) .
C9 C8 C10 109.6(4) .
C8 C9 H9A 109.5 .
C8 C9 H9B 109.5 .
H9A C9 H9B 109.5 .
C8 C9 H9C 109.5 .
H9A C9 H9C 109.5 .
H9B C9 H9C 109.5 .
O1 C10 C11 109.8(5) .
O1 C10 C8 109.2(4) .
C11 C10 C8 113.7(5) .
O1 C10 H10 110(5) .
C11 C10 H10 108(5) .
C8 C10 H10 106(5) .
C12 C11 O2 108.7(6) .
C12 C11 C10 133.7(6) .
O2 C11 C10 117.6(5) .
C11 C12 C13 107.6(7) .
C11 C12 H12 126.2 .
C13 C12 H12 126.2 .
C14 C13 C12 106.7(7) .
C14 C13 H13 126.7 .
C12 C13 H13 126.7 .
C13 C14 O2 110.5(6) .
C13 C14 H14 124.8 .
O2 C14 H14 124.8 .
C16 C15 N3 122.5(5) .
C16 C15 C20 118.0(5) .
N3 C15 C20 119.5(5) .
C17 C16 C15 119.1(5) .
C17 C16 C16A 118.5(5) .
C15 C16 C16A 122.3(5) .
C18 C17 C16 123.3(6) .
C18 C17 H17 118.4 .
C16 C17 H17 118.4 .
C17 C18 C19 116.5(6) .
C17 C18 C18A 121.1(6) .
C19 C18 C18A 122.4(6) .
C20 C19 C18 123.0(6) .
C20 C19 H19 118.5 .
C18 C19 H19 118.5 .
C19 C20 C15 120.0(5) .
C19 C20 C20A 119.0(5) .
C15 C20 C20A 120.9(5) .
C22 C21 C26 120.4(5) .
C22 C21 N1 123.1(5) .
C26 C21 N1 116.5(5) .
C23 C22 C21 118.0(6) .
C23 C22 C22A 119.3(6) .
C21 C22 C22A 122.6(6) .
C24 C23 C22 122.2(6) .
C24 C23 H23 118.9 .
C22 C23 H23 118.9 .
C25 C24 C23 118.9(6) .
C25 C24 C24A 121.2(7) .
C23 C24 C24A 119.9(7) .
C24 C25 C26 121.9(6) .
C24 C25 H25 119.0 .
C26 C25 H25 119.0 .
C25 C26 C21 118.5(6) .
C25 C26 C26A 122.2(6) .
C21 C26 C26A 119.2(6) .
C28 C27 C31 108.3(6) .
C28 C27 C27A 128.0(6) .
C31 C27 C27A 123.4(6) .
C28 C27 U1 78.3(3) .
C31 C27 U1 74.2(3) .
C27A C27 U1 118.6(4) .
C29 C28 C27 108.1(5) .
C29 C28 C28A 123.4(6) .
C27 C28 C28A 127.6(6) .
C29 C28 U1 77.7(3) .
C27 C28 U1 72.4(3) .
C28A C28 U1 124.3(4) .
C28 C29 C30 108.7(5) .
C28 C29 C29A 124.6(6) .
C30 C29 C29A 125.8(6) .
C28 C29 U1 73.7(3) .
C30 C29 U1 73.8(3) .
C29A C29 U1 127.1(4) .
C29 C30 C31 107.3(5) .
C29 C30 C30A 124.9(6) .
C31 C30 C30A 127.5(6) .
C29 C30 U1 77.4(3) .
C31 C30 U1 71.3(3) .
C30A C30 U1 122.3(4) .
C27 C31 C30 107.6(5) .
C27 C31 C31A 125.1(6) .
C30 C31 C31A 126.4(6) .
C27 C31 U1 75.7(3) .
C30 C31 U1 79.0(3) .
C31A C31 U1 119.9(4) .
C16 C16A H16A 109.5 .
C16 C16A H16B 109.5 .
H16A C16A H16B 109.5 .
C16 C16A H16C 109.5 .
H16A C16A H16C 109.5 .
H16B C16A H16C 109.5 .
C18 C18A H18A 109.5 .
C18 C18A H18B 109.5 .
H18A C18A H18B 109.5 .
C18 C18A H18C 109.5 .
H18A C18A H18C 109.5 .
H18B C18A H18C 109.5 .
C20 C20A H20A 109.5 .
C20 C20A H20B 109.5 .
H20A C20A H20B 109.5 .
C20 C20A H20C 109.5 .
H20A C20A H20C 109.5 .
H20B C20A H20C 109.5 .
C22 C22A H22A 109.5 .
C22 C22A H22B 109.5 .
H22A C22A H22B 109.5 .
C22 C22A H22C 109.5 .
H22A C22A H22C 109.5 .
H22B C22A H22C 109.5 .
C24 C24A H24A 109.5 .
C24 C24A H24B 109.5 .
H24A C24A H24B 109.5 .
C24 C24A H24C 109.5 .
H24A C24A H24C 109.5 .
H24B C24A H24C 109.5 .
C26 C26A H26A 109.5 .
C26 C26A H26B 109.5 .
H26A C26A H26B 109.5 .
C26 C26A H26C 109.5 .
H26A C26A H26C 109.5 .
H26B C26A H26C 109.5 .
C27 C27A H27A 109.5 .
C27 C27A H27B 109.5 .
H27A C27A H27B 109.5 .
C27 C27A H27C 109.5 .
H27A C27A H27C 109.5 .
H27B C27A H27C 109.5 .
C28 C28A H28A 109.5 .
C28 C28A H28B 109.5 .
H28A C28A H28B 109.5 .
C28 C28A H28C 109.5 .
H28A C28A H28C 109.5 .
H28B C28A H28C 109.5 .
C29 C29A H29A 109.5 .
C29 C29A H29B 109.5 .
H29A C29A H29B 109.5 .
C29 C29A H29C 109.5 .
H29A C29A H29C 109.5 .
H29B C29A H29C 109.5 .
C30 C30A H30A 109.5 .
C30 C30A H30B 109.5 .
H30A C30A H30B 109.5 .
C30 C30A H30C 109.5 .
H30A C30A H30C 109.5 .
H30B C30A H30C 109.5 .
C31 C31A H31A 109.5 .
C31 C31A H31B 109.5 .
H31A C31A H31B 109.5 .
C31 C31A H31C 109.5 .
H31A C31A H31C 109.5 .
H31B C31A H31C 109.5 .
C917 C911 C912 117(2) .
C917 C911 C916 123(2) .
C912 C911 C916 120.0 .
C911 C912 C913 120.0 .
C911 C912 H912 120.0 .
C913 C912 H912 120.0 .
C914 C913 C912 120.0 .
C914 C913 H913 120.0 .
C912 C913 H913 120.0 .
C915 C914 C913 120.0 .
C915 C914 H914 120.0 .
C913 C914 H914 120.0 .
C914 C915 C916 120.0 .
C914 C915 H915 120.0 .
C916 C915 H915 120.0 .
C915 C916 C911 120.0 .
C915 C916 H916 120.0 .
C911 C916 H916 120.0 .
C911 C917 H91A 109.5 .
C911 C917 H91B 109.5 .
H91A C917 H91B 109.5 .
C911 C917 H91C 109.5 .
H91A C917 H91C 109.5 .
H91B C917 H91C 109.5 .
C922 C921 C927 133(3) .
C922 C921 C926 113.8(17) .
C927 C921 C926 113(2) .
C923 C922 C921 145(4) .
C923 C922 C924 46(3) .
C921 C922 C924 99.1(12) .
C923 C922 H922 107.5 .
C921 C922 H922 107.6 .
C924 C922 H922 152.9 .
C924 C923 C922 86(4) .
C924 C923 H923 136.8 .
C922 C923 H923 136.8 .
C923 C924 C925 147(4) .
C923 C924 C922 48(3) .
C925 C924 C922 99(2) .
C923 C924 H924 106.5 .
C925 C924 H924 106.6 .
C922 C924 H924 154.1 .
C926 C925 C924 116.8(19) .
C926 C925 H925 121.6 .
C924 C925 H925 121.6 .
C925 C926 C921 110.9(17) .
C925 C926 H926 124.5 .
C921 C926 H926 124.6 .
C921 C927 H92A 109.5 .
C921 C927 H92B 109.5 .
H92A C927 H92B 109.5 .
C921 C927 H92C 109.4 .
H92A C927 H92C 109.5 .
H92B C927 H92C 109.5 .
C937 C931 C933 123(3) .
C937 C931 C932 121(3) .
C933 C931 C932 116.8(18) .
C933 C932 C931 127.0(17) 2_665
C933 C932 H932 116.5 2_665
C931 C932 H932 116.5 .
C932 C933 C931 116(2) 2_665
C932 C933 H933 121.9 2_665
C931 C933 H933 121.9 .
C931 C937 H93A 109.5 .
C931 C937 H93B 109.5 .
H93A C937 H93B 109.5 .
C931 C937 H93C 109.5 .
H93A C937 H93C 109.5 .
H93B C937 H93C 109.5 .

loop_
_geom_bond_atom_site_label_1
_geom_bond_atom_site_label_2
_geom_bond_distance
_geom_bond_site_symmetry_2
U1 O1 2.137(4) .
U1 N3 2.293(4) .
U1 N2 2.532(4) .
U1 C31 2.710(6) .
U1 C27 2.729(5) .
U1 N1 2.769(4) .
U1 C28 2.803(6) .
U1 C30 2.808(6) .
U1 C29 2.854(6) .
U1 I1 3.0860(4) .
O1 C10 1.403(6) .
O2 C11 1.368(7) .
O2 C14 1.373(9) .
N1 C2 1.283(8) .
N1 C21 1.437(7) .
N2 C7 1.340(7) .
N2 C3 1.345(7) .
N3 C15 1.425(7) .
N3 C8 1.492(7) .
C1 C2 1.493(8) .
C1 H1A 0.9800 .
C1 H1B 0.9800 .
C1 H1C 0.9800 .
C2 C3 1.493(8) .
C3 C4 1.389(9) .
C4 C5 1.372(10) .
C4 H4 0.9500 .
C5 C6 1.377(9) .
C5 H5 0.9500 .
C6 C7 1.400(8) .
C6 H6 0.9500 .
C7 C8 1.509(8) .
C8 C9 1.538(7) .
C8 C10 1.575(7) .
C9 H9A 0.9800 .
C9 H9B 0.9800 .
C9 H9C 0.9800 .
C10 C11 1.497(8) .
C10 H10 0.86(7) .
C11 C12 1.348(9) .
C12 C13 1.412(10) .
C12 H12 0.9500 .
C13 C14 1.320(12) .
C13 H13 0.9500 .
C14 H14 0.9500 .
C15 C16 1.406(8) .
C15 C20 1.427(7) .
C16 C17 1.395(8) .
C16 C16A 1.501(9) .
C17 C18 1.386(9) .
C17 H17 0.9500 .
C18 C19 1.389(9) .
C18 C18A 1.505(9) .
C19 C20 1.370(8) .
C19 H19 0.9500 .
C20 C20A 1.503(9) .
C21 C22 1.403(8) .
C21 C26 1.419(8) .
C22 C23 1.397(9) .
C22 C22A 1.510(9) .
C23 C24 1.390(10) .
C23 H23 0.9500 .
C24 C25 1.366(10) .
C24 C24A 1.510(10) .
C25 C26 1.398(9) .
C25 H25 0.9500 .
C26 C26A 1.493(9) .
C27 C28 1.398(9) .
C27 C31 1.414(9) .
C27 C27A 1.500(9) .
C28 C29 1.397(9) .
C28 C28A 1.514(9) .
C29 C30 1.411(9) .
C29 C29A 1.507(9) .
C30 C31 1.416(9) .
C30 C30A 1.499(9) .
C31 C31A 1.503(9) .
C16A H16A 0.9800 .
C16A H16B 0.9800 .
C16A H16C 0.9800 .
C18A H18A 0.9800 .
C18A H18B 0.9800 .
C18A H18C 0.9800 .
C20A H20A 0.9800 .
C20A H20B 0.9800 .
C20A H20C 0.9800 .
C22A H22A 0.9800 .
C22A H22B 0.9800 .
C22A H22C 0.9800 .
C24A H24A 0.9800 .
C24A H24B 0.9800 .
C24A H24C 0.9800 .
C26A H26A 0.9800 .
C26A H26B 0.9800 .
C26A H26C 0.9800 .
C27A H27A 0.9800 .
C27A H27B 0.9800 .
C27A H27C 0.9800 .
C28A H28A 0.9800 .
C28A H28B 0.9800 .
C28A H28C 0.9800 .
C29A H29A 0.9800 .
C29A H29B 0.9800 .
C29A H29C 0.9800 .
C30A H30A 0.9800 .
C30A H30B 0.9800 .
C30A H30C 0.9800 .
C31A H31A 0.9800 .
C31A H31B 0.9800 .
C31A H31C 0.9800 .
C911 C917 1.36(4) .
C911 C912 1.3900 .
C911 C916 1.3900 .
C912 C913 1.3900 .
C912 H912 0.9500 .
C913 C914 1.3900 .
C913 H913 0.9500 .
C914 C915 1.3900 .
C914 H914 0.9500 .
C915 C916 1.3900 .
C915 H915 0.9500 .
C916 H916 0.9500 .
C917 H91A 0.9800 .
C917 H91B 0.9800 .
C917 H91C 0.9800 .
C921 C922 1.45(3) .
C921 C927 1.473(16) .
C921 C926 1.51(2) .
C922 C923 1.42(6) .
C922 C924 1.92(5) .
C922 H922 0.9500 .
C923 C924 1.38(7) .
C923 H923 0.9500 .
C924 C925 1.46(3) .
C924 H924 0.9500 .
C925 C926 1.39(2) .
C925 H925 0.9500 .
C926 H926 0.9500 .
C927 H92A 0.9800 .
C927 H92B 0.9800 .
C927 H92C 0.9800 .
C931 C937 1.16(3) .
C931 C933 1.41(2) .
C931 C932 1.48(3) .
C932 C933 1.33(3) 2_665
C932 H932 0.9500 .
C933 C932 1.33(3) 2_665
C933 H933 0.9500 .
C937 H93A 0.9800 .
C937 H93B 0.9800 .
C937 H93C 0.9800 .

loop_
_geom_hbond_atom_site_label_D
_geom_hbond_atom_site_label_H
_geom_hbond_atom_site_label_A
_geom_hbond_distance_DH
_geom_hbond_distance_HA
_geom_hbond_distance_DA
_geom_hbond_angle_DHA
_geom_hbond_site_symmetry_A
C4 H4 I1 0.95 3.15 4.053(6) 160.2 2
C9 H9B O2 0.98 2.51 3.151(8) 122.6 .

loop_
_geom_torsion_atom_site_label_1
_geom_torsion_atom_site_label_2
_geom_torsion_atom_site_label_3
_geom_torsion_atom_site_label_4
_geom_torsion
_geom_torsion_site_symmetry_4
C21 N1 C2 C1 6.4(9) .
U1 N1 C2 C1 -168.4(5) .
C21 N1 C2 C3 -167.4(5) .
U1 N1 C2 C3 17.8(7) .
C7 N2 C3 C4 -9.0(8) .
U1 N2 C3 C4 170.1(4) .
C7 N2 C3 C2 165.3(5) .
U1 N2 C3 C2 -15.6(7) .
N1 C2 C3 N2 -3.4(8) .
C1 C2 C3 N2 -177.7(6) .
N1 C2 C3 C4 170.7(6) .
C1 C2 C3 C4 -3.6(9) .
N2 C3 C4 C5 7.5(9) .
C2 C3 C4 C5 -166.2(6) .
C3 C4 C5 C6 -1.1(10) .
C4 C5 C6 C7 -3.6(10) .
C3 N2 C7 C6 4.0(8) .
U1 N2 C7 C6 -175.2(4) .
C3 N2 C7 C8 -174.5(5) .
U1 N2 C7 C8 6.3(5) .
C5 C6 C7 N2 2.2(9) .
C5 C6 C7 C8 -179.5(6) .
C15 N3 C8 C7 -107.3(5) .
U1 N3 C8 C7 62.7(4) .
C15 N3 C8 C9 18.3(7) .
U1 N3 C8 C9 -171.6(4) .
C15 N3 C8 C10 138.8(4) .
U1 N3 C8 C10 -51.2(4) .
N2 C7 C8 N3 -44.0(6) .
C6 C7 C8 N3 137.6(6) .
N2 C7 C8 C9 -170.9(5) .
C6 C7 C8 C9 10.7(8) .
N2 C7 C8 C10 69.0(6) .
C6 C7 C8 C10 -109.4(6) .
U1 O1 C10 C11 -140.9(4) .
U1 O1 C10 C8 -15.7(6) .
N3 C8 C10 O1 44.1(5) .
C7 C8 C10 O1 -70.6(5) .
C9 C8 C10 O1 167.6(5) .
N3 C8 C10 C11 167.2(4) .
C7 C8 C10 C11 52.4(6) .
C9 C8 C10 C11 -69.4(6) .
C14 O2 C11 C12 1.1(7) .
C14 O2 C11 C10 -176.0(6) .
O1 C10 C11 C12 26.5(9) .
C8 C10 C11 C12 -96.2(8) .
O1 C10 C11 O2 -157.4(5) .
C8 C10 C11 O2 79.9(6) .
O2 C11 C12 C13 0.0(8) .
C10 C11 C12 C13 176.3(7) .
C11 C12 C13 C14 -1.1(9) .
C12 C13 C14 O2 1.8(9) .
C11 O2 C14 C13 -1.8(9) .
C8 N3 C15 C16 83.5(6) .
U1 N3 C15 C16 -83.0(6) .
C8 N3 C15 C20 -95.8(6) .
U1 N3 C15 C20 97.8(6) .
N3 C15 C16 C17 177.1(5) .
C20 C15 C16 C17 -3.7(8) .
N3 C15 C16 C16A -6.5(8) .
C20 C15 C16 C16A 172.7(5) .
C15 C16 C17 C18 1.2(9) .
C16A C16 C17 C18 -175.4(6) .
C16 C17 C18 C19 1.8(9) .
C16 C17 C18 C18A 179.4(6) .
C17 C18 C19 C20 -2.2(9) .
C18A C18 C19 C20 -179.9(6) .
C18 C19 C20 C15 -0.3(9) .
C18 C19 C20 C20A 175.5(6) .
C16 C15 C20 C19 3.3(8) .
N3 C15 C20 C19 -177.5(5) .
C16 C15 C20 C20A -172.4(6) .
N3 C15 C20 C20A 6.8(8) .
C2 N1 C21 C22 -76.5(8) .
U1 N1 C21 C22 98.0(6) .
C2 N1 C21 C26 102.3(6) .
U1 N1 C21 C26 -83.3(6) .
C26 C21 C22 C23 2.0(10) .
N1 C21 C22 C23 -179.4(6) .
C26 C21 C22 C22A -176.0(6) .
N1 C21 C22 C22A 2.7(10) .
C21 C22 C23 C24 -1.5(11) .
C22A C22 C23 C24 176.5(7) .
C22 C23 C24 C25 1.0(12) .
C22 C23 C24 C24A -179.9(8) .
C23 C24 C25 C26 -0.9(11) .
C24A C24 C25 C26 -180.0(7) .
C24 C25 C26 C21 1.3(10) .
C24 C25 C26 C26A -175.3(7) .
C22 C21 C26 C25 -1.9(9) .
N1 C21 C26 C25 179.4(5) .
C22 C21 C26 C26A 174.9(6) .
N1 C21 C26 C26A -3.9(8) .
C31 C27 C28 C29 1.4(7) .
C27A C27 C28 C29 -172.4(6) .
U1 C27 C28 C29 70.2(4) .
C31 C27 C28 C28A 171.0(6) .
C27A C27 C28 C28A -2.8(10) .
U1 C27 C28 C28A -120.2(6) .
C31 C27 C28 U1 -68.8(4) .
C27A C27 C28 U1 117.4(6) .
C27 C28 C29 C30 -0.6(7) .
C28A C28 C29 C30 -170.8(6) .
U1 C28 C29 C30 66.0(4) .
C27 C28 C29 C29A 169.2(6) .
C28A C28 C29 C29A -1.0(10) .
U1 C28 C29 C29A -124.2(6) .
C27 C28 C29 U1 -66.7(4) .
C28A C28 C29 U1 123.2(6) .
C28 C29 C30 C31 -0.4(7) .
C29A C29 C30 C31 -170.0(6) .
U1 C29 C30 C31 65.6(4) .
C28 C29 C30 C30A 173.3(6) .
C29A C29 C30 C30A 3.6(10) .
U1 C29 C30 C30A -120.8(6) .
C28 C29 C30 U1 -66.0(4) .
C29A C29 C30 U1 124.4(6) .
C28 C27 C31 C30 -1.7(7) .
C27A C27 C31 C30 172.5(5) .
U1 C27 C31 C30 -73.3(4) .
C28 C27 C31 C31A -171.6(6) .
C27A C27 C31 C31A 2.5(10) .
U1 C27 C31 C31A 116.7(6) .
C28 C27 C31 U1 71.6(4) .
C27A C27 C31 U1 -114.2(6) .
C29 C30 C31 C27 1.3(6) .
C30A C30 C31 C27 -172.2(6) .
U1 C30 C31 C27 71.0(4) .
C29 C30 C31 C31A 171.1(6) .
C30A C30 C31 C31A -2.4(10) .
U1 C30 C31 C31A -119.2(6) .
C29 C30 C31 U1 -69.7(4) .
C30A C30 C31 U1 116.8(6) .
C917 C911 C912 C913 177(2) .
C916 C911 C912 C913 0.0 .
C911 C912 C913 C914 0.0 .
C912 C913 C914 C915 0.0 .
C913 C914 C915 C916 0.0 .
C914 C915 C916 C911 0.0 .
C917 C911 C916 C915 -177(3) .
C912 C911 C916 C915 0.0 .
C927 C921 C922 C923 175(4) .
C926 C921 C922 C923 -8(5) .
C927 C921 C922 C924 -179.7(16) .
C926 C921 C922 C924 -2.8(13) .
C921 C922 C923 C924 7(6) .
C922 C923 C924 C925 -3(6) .
C923 C924 C925 C926 1(6) .
C922 C924 C925 C926 -1.2(16) .
C924 C925 C926 C921 -0.4(18) .
C922 C921 C926 C925 2.4(16) .
C927 C921 C926 C925 180.0(13) .
C937 C931 C932 C933 -176(2) 2_665
C933 C931 C932 C933 1(2) 2_665
C937 C931 C933 C932 176.6(19) 2_665
C932 C931 C933 C932 -1(2) 2_665

loop_
_platon_squeeze_void_nr
_platon_squeeze_void_average_x
_platon_squeeze_void_average_y
_platon_squeeze_void_average_z
_platon_squeeze_void_volume
_platon_squeeze_void_count_electrons
_platon_squeeze_void_content
1 0.374 0.054 0.721 17 2 ' '
2 0.626 0.946 0.279 17 2 ' '
